data_7208611
loop_
_publ_author_name
'Vilela, S\'ergio M. F.'
'Ananias, Duarte'
'Gomes, Ana C.'
'Valente, Anabela A.'
'Carlos, Lu\'is D.'
'Cavaleiro, Jos\'e A. S.'
'Rocha, Jo\~ao'
'Tom\'e, Jo\~ao P. C.'
'Almeida Paz, Filipe A.'

_publ_section_title
;
 Multi-functional metal--organic frameworks assembled from a tripodal
 organic linker
;
_journal_issue 35
_journal_name_full 'Journal of Materials Chemistry'
_journal_page_first 18354
_journal_paper_doi 10.1039/c2jm32501b
_journal_volume 22
_journal_year 2012
_chemical_formula_moiety '2(C9 H14 Ce O10 P3), H2 O'
_chemical_formula_sum 'C18 H30 Ce2 O21 P6'
_chemical_formula_weight 1048.48
_chemical_name_systematic
;
?
;
_space_group_IT_number 15
_symmetry_cell_setting monoclinic
_symmetry_space_group_name_Hall '-C 2yc'
_symmetry_space_group_name_H-M 'C 1 2/c 1'
_atom_sites_solution_hydrogens geom
_atom_sites_solution_primary direct
_atom_sites_solution_secondary difmap
_audit_creation_date '13 March 2011'
_audit_creation_method 'SHELXL-97, manual editing plus enCIFer'
_cell_angle_alpha 90.00
_cell_angle_beta 106.034(2)
_cell_angle_gamma 90.00
_cell_formula_units_Z 4
_cell_length_a 23.3599(13)
_cell_length_b 7.2198(4)
_cell_length_c 19.7793(11)
_cell_measurement_reflns_used 9937
_cell_measurement_temperature 150(2)
_cell_measurement_theta_max 30.43
_cell_measurement_theta_min 2.39
_cell_volume 3206.1(3)
_computing_cell_refinement 'APEX2 (Bruker, 2006)'
_computing_data_collection 'APEX2 (Bruker, 2006)'
_computing_data_reduction 'SAINT+ (Bruker, 2005)'
_computing_molecular_graphics 'DIAMOND (Brandenburg, 2009)'
_computing_publication_material 'SHELXTL (Sheldrick, 2008)'
_computing_structure_refinement 'SHELXTL (Sheldrick, 2008)'
_computing_structure_solution 'SHELXTL (Sheldrick, 2008)'
_diffrn_ambient_temperature 150(2)
_diffrn_measured_fraction_theta_full 0.994
_diffrn_measured_fraction_theta_max 0.994
_diffrn_measurement_device_type 'Bruker X8 Kappa CCD APEX II'
_diffrn_measurement_method '\w / \f scans'
_diffrn_radiation_monochromator graphite
_diffrn_radiation_source 'fine-focus sealed tube'
_diffrn_radiation_type MoK\a
_diffrn_radiation_wavelength 0.71073
_diffrn_reflns_av_R_equivalents 0.0410
_diffrn_reflns_av_sigmaI/netI 0.0300
_diffrn_reflns_limit_h_max 31
_diffrn_reflns_limit_h_min -31
_diffrn_reflns_limit_k_max 9
_diffrn_reflns_limit_k_min -9
_diffrn_reflns_limit_l_max 25
_diffrn_reflns_limit_l_min -27
_diffrn_reflns_number 37494
_diffrn_reflns_theta_full 29.13
_diffrn_reflns_theta_max 29.13
_diffrn_reflns_theta_min 3.63
_diffrn_standards_number 0
_exptl_absorpt_coefficient_mu 3.190
_exptl_absorpt_correction_T_max 0.9688
_exptl_absorpt_correction_T_min 0.7844
_exptl_absorpt_correction_type multi-scan
_exptl_absorpt_process_details
;
SADABS (Sheldrick, 1997)
;
_exptl_crystal_colour Colourless
_exptl_crystal_density_diffrn 2.172
_exptl_crystal_density_method 'not measured'
_exptl_crystal_description Prism
_exptl_crystal_F_000 2048
_exptl_crystal_size_max 0.08
_exptl_crystal_size_mid 0.02
_exptl_crystal_size_min 0.01
_refine_diff_density_max 0.486
_refine_diff_density_min -0.612
_refine_diff_density_rms 0.120
_refine_ls_extinction_method none
_refine_ls_goodness_of_fit_ref 1.040
_refine_ls_hydrogen_treatment mixed
_refine_ls_matrix_type full
_refine_ls_number_parameters 235
_refine_ls_number_reflns 4291
_refine_ls_number_restraints 6
_refine_ls_restrained_S_all 1.040
_refine_ls_R_factor_all 0.0307
_refine_ls_R_factor_gt 0.0226
_refine_ls_shift/su_max 0.001
_refine_ls_shift/su_mean 0.000
_refine_ls_structure_factor_coef Fsqd
_refine_ls_weighting_details 'calc w=1/[\s^2^(Fo^2^)+(0.0189P)^2^+7.2069P] where P=(Fo^2^+2Fc^2^)/3'
_refine_ls_weighting_scheme calc
_refine_ls_wR_factor_gt 0.0462
_refine_ls_wR_factor_ref 0.0486
_reflns_number_gt 3652
_reflns_number_total 4291
_reflns_threshold_expression I>2\s(I)
_cod_data_source_file c2jm32501b.txt
_cod_data_source_block 2_Ce
_cod_depositor_comments
;
The following automatic conversions were performed:

'_symmetry_cell_setting' value 'Monoclinic' changed to 'monoclinic'
according to /home/saulius/struct/CIF-dictionaries/cif_core.dic
dictionary named 'cif_core.dic' version 2.4.1 from
2010-06-29.

'_exptl_absorpt_correction_type' value 'Multi-scan'
changed to 'multi-scan' according to
/home/saulius/struct/CIF-dictionaries/cif_core.dic dictionary named
'cif_core.dic' version 2.4.1 from 2010-06-29.

Automatic conversion script
Id: cif_fix_values 1891 2012-01-12 08:04:46Z andrius 
;
_cod_original_sg_symbol_H-M 'C 2/c'
_cod_database_code 7208611

loop_
_symmetry_equiv_pos_as_xyz
'x, y, z'
'-x, y, -z+1/2'
'x+1/2, y+1/2, z'
'-x+1/2, y+1/2, -z+1/2'
'-x, -y, -z'
'x, -y, z-1/2'
'-x+1/2, -y+1/2, -z'
'x+1/2, -y+1/2, z-1/2'

loop_
_atom_site_label
_atom_site_type_symbol
_atom_site_fract_x
_atom_site_fract_y
_atom_site_fract_z
_atom_site_U_iso_or_equiv
_atom_site_adp_type
_atom_site_occupancy
_atom_site_symmetry_multiplicity
_atom_site_calc_flag
_atom_site_refinement_flags
Ce1 Ce 0.205146(5) 0.637543(17) 0.221687(7) 0.00793(4) Uani 1 1 d .
O1W O 0.1318(2) 0.7914(6) 0.2766(2) 0.0187(9) Uani 0.50 1 d PD
H1X H 0.1328(9) 0.9172(13) 0.2902(11) 0.028 Uiso 0.50 1 d PD
H1Y H 0.1361(9) 0.716(2) 0.3177(9) 0.028 Uiso 0.50 1 d PD
O2W O 0.1588(2) 0.8186(6) 0.3109(3) 0.0269(11) Uani 0.50 1 d PD
H2X H 0.1328(9) 0.9172(13) 0.2902(11) 0.040 Uiso 0.50 1 d PD
H2Y H 0.1361(9) 0.716(2) 0.3177(9) 0.040 Uiso 0.50 1 d PD
P1 P 0.32856(3) 0.77929(9) 0.15587(3) 0.01150(13) Uani 1 1 d .
P2 P 0.32595(3) 1.36522(8) -0.15155(3) 0.00855(12) Uani 1 1 d .
P3 P 0.55672(3) 1.12873(9) 0.08860(4) 0.01742(15) Uani 1 1 d .
O1 O 0.27649(8) 0.6532(2) 0.15249(9) 0.0155(4) Uani 1 1 d .
O2 O 0.38808(8) 0.6653(3) 0.18906(11) 0.0240(4) Uani 1 1 d .
H2 H 0.4144 0.7368 0.2129 0.036 Uiso 1 1 calc R
O3 O 0.32996(9) 0.9550(2) 0.19640(10) 0.0213(4) Uani 1 1 d .
O4 O 0.29011(7) 1.1911(2) -0.17843(9) 0.0115(3) Uani 1 1 d .
O5 O 0.29885(7) 1.5236(2) -0.20071(9) 0.0112(3) Uani 1 1 d .
O6 O 0.39288(7) 1.3438(2) -0.14841(10) 0.0154(4) Uani 1 1 d .
H6 H 0.4067 1.2487 -0.1252 0.023 Uiso 1 1 calc R
O7 O 0.54673(7) 1.2108(2) 0.01306(10) 0.0179(4) Uani 1 1 d .
H7 H 0.5162 1.1631 -0.0142 0.027 Uiso 1 1 calc R
O8 O 0.62044(8) 1.1672(2) 0.12866(11) 0.0248(5) Uani 1 1 d .
O9 O 0.54043(8) 0.9243(3) 0.08626(11) 0.0269(5) Uani 1 1 d .
C1 C 0.33001(11) 0.8299(3) 0.06718(14) 0.0162(5) Uani 1 1 d .
H1A H 0.3518 0.7291 0.0510 0.019 Uiso 1 1 calc R
H1B H 0.2886 0.8286 0.0366 0.019 Uiso 1 1 calc R
C2 C 0.35814(11) 1.0120(3) 0.05677(13) 0.0135(5) Uani 1 1 d .
C3 C 0.41520(11) 1.0580(4) 0.09797(13) 0.0155(5) Uani 1 1 d .
H3 H 0.4354 0.9765 0.1345 0.019 Uiso 1 1 calc R
C4 C 0.44300(11) 1.2209(4) 0.08658(13) 0.0145(5) Uani 1 1 d .
C5 C 0.41210(11) 1.3423(3) 0.03421(13) 0.0137(5) Uani 1 1 d .
H5 H 0.4304 1.4548 0.0263 0.016 Uiso 1 1 calc R
C6 C 0.35462(11) 1.3002(3) -0.00672(13) 0.0128(5) Uani 1 1 d .
C7 C 0.32858(10) 1.1341(3) 0.00473(13) 0.0136(5) Uani 1 1 d .
H7A H 0.2898 1.1038 -0.0237 0.016 Uiso 1 1 calc R
C8 C 0.32214(11) 1.4283(4) -0.06490(13) 0.0146(5) Uani 1 1 d .
H8A H 0.3387 1.5545 -0.0542 0.017 Uiso 1 1 calc R
H8B H 0.2797 1.4331 -0.0651 0.017 Uiso 1 1 calc R
C9 C 0.50731(11) 1.2554(4) 0.12746(14) 0.0197(6) Uani 1 1 d .
H9A H 0.5137 1.2159 0.1769 0.024 Uiso 1 1 calc R
H9B H 0.5162 1.3895 0.1273 0.024 Uiso 1 1 calc R
O3W O 0.48305(18) 0.8074(6) 0.2720(2) 0.0350(11) Uani 0.50 1 d P

loop_
_atom_site_aniso_label
_atom_site_aniso_U_11
_atom_site_aniso_U_22
_atom_site_aniso_U_33
_atom_site_aniso_U_23
_atom_site_aniso_U_13
_atom_site_aniso_U_12
Ce1 0.00671(6) 0.00635(6) 0.00955(8) 0.00037(5) 0.00028(5) 0.00006(5)
O1W 0.030(3) 0.0053(18) 0.027(3) 0.0055(18) 0.017(2) 0.0044(17)
O2W 0.036(3) 0.016(2) 0.037(3) 0.000(2) 0.024(2) -0.001(2)
P1 0.0126(3) 0.0101(3) 0.0133(3) -0.0004(3) 0.0059(2) -0.0015(2)
P2 0.0076(3) 0.0067(3) 0.0098(3) 0.0007(2) -0.0002(2) 0.0001(2)
P3 0.0107(3) 0.0115(3) 0.0225(4) 0.0037(3) -0.0081(3) -0.0019(2)
O1 0.0163(9) 0.0139(9) 0.0183(10) -0.0006(7) 0.0079(7) -0.0058(7)
O2 0.0148(9) 0.0275(11) 0.0260(12) 0.0046(9) -0.0004(8) 0.0033(8)
O3 0.0338(11) 0.0145(9) 0.0219(11) -0.0062(8) 0.0182(9) -0.0075(8)
O4 0.0135(8) 0.0073(7) 0.0119(9) -0.0008(7) 0.0006(7) -0.0027(6)
O5 0.0105(8) 0.0075(8) 0.0126(9) 0.0012(7) -0.0019(7) -0.0006(6)
O6 0.0088(8) 0.0155(9) 0.0210(10) 0.0079(8) 0.0026(7) 0.0027(7)
O7 0.0115(8) 0.0172(9) 0.0210(10) -0.0006(8) -0.0021(7) -0.0037(7)
O8 0.0129(9) 0.0164(10) 0.0335(12) 0.0036(8) -0.0128(8) -0.0036(7)
O9 0.0162(9) 0.0113(8) 0.0406(13) 0.0059(9) -0.0131(9) -0.0030(7)
C1 0.0185(12) 0.0163(13) 0.0151(14) -0.0023(10) 0.0070(11) -0.0048(10)
C2 0.0166(12) 0.0162(12) 0.0096(12) -0.0024(10) 0.0068(10) -0.0031(10)
C3 0.0164(12) 0.0201(13) 0.0095(13) 0.0033(10) 0.0027(10) -0.0025(10)
C4 0.0140(12) 0.0183(12) 0.0098(13) -0.0024(10) 0.0011(10) -0.0039(10)
C5 0.0157(12) 0.0142(12) 0.0122(13) -0.0001(10) 0.0054(10) -0.0037(9)
C6 0.0157(12) 0.0146(11) 0.0084(12) -0.0013(10) 0.0040(10) 0.0015(10)
C7 0.0104(11) 0.0185(12) 0.0119(13) -0.0042(10) 0.0030(9) -0.0020(9)
C8 0.0164(12) 0.0137(11) 0.0119(13) -0.0021(10) 0.0009(10) 0.0034(10)
C9 0.0178(13) 0.0218(14) 0.0139(14) 0.0036(11) -0.0052(11) -0.0081(11)
O3W 0.021(2) 0.041(3) 0.039(3) -0.011(2) 0.0036(19) -0.0042(19)

loop_
_atom_type_symbol
_atom_type_description
_atom_type_scat_dispersion_real
_atom_type_scat_dispersion_imag
_atom_type_scat_source
C C 0.0033 0.0016 'International Tables Vol C Tables 4.2.6.8 and 6.1.1.4'
H H 0.0000 0.0000 'International Tables Vol C Tables 4.2.6.8 and 6.1.1.4'
O O 0.0106 0.0060 'International Tables Vol C Tables 4.2.6.8 and 6.1.1.4'
P P 0.1023 0.0942 'International Tables Vol C Tables 4.2.6.8 and 6.1.1.4'
Ce Ce -0.2486 2.6331 'International Tables Vol C Tables 4.2.6.8 and 6.1.1.4'

loop_
_geom_angle_atom_site_label_1
_geom_angle_atom_site_label_2
_geom_angle_atom_site_label_3
_geom_angle
_geom_angle_site_symmetry_1
_geom_angle_site_symmetry_3
O8 Ce1 O3 102.20(7) 3_445 4_545
O8 Ce1 O1 96.70(7) 3_445 .
O3 Ce1 O1 145.02(6) 4_545 .
O8 Ce1 O5 77.92(6) 3_445 7_575
O3 Ce1 O5 130.56(6) 4_545 7_575
O1 Ce1 O5 81.95(6) . 7_575
O8 Ce1 O1W 76.60(12) 3_445 .
O3 Ce1 O1W 63.41(11) 4_545 .
O1 Ce1 O1W 150.78(10) . .
O5 Ce1 O1W 68.85(10) 7_575 .
O8 Ce1 O4 85.73(6) 3_445 7_565
O3 Ce1 O4 76.65(6) 4_545 7_565
O1 Ce1 O4 75.71(5) . 7_565
O5 Ce1 O4 150.50(6) 7_575 7_565
O1W Ce1 O4 130.91(11) . 7_565
O8 Ce1 O5 156.32(6) 3_445 6_576
O3 Ce1 O5 75.09(6) 4_545 6_576
O1 Ce1 O5 75.82(6) . 6_576
O5 Ce1 O5 122.12(4) 7_575 6_576
O1W Ce1 O5 120.52(11) . 6_576
O4 Ce1 O5 70.70(5) 7_565 6_576
O8 Ce1 O2W 93.84(13) 3_445 .
O3 Ce1 O2W 62.85(11) 4_545 .
O1 Ce1 O2W 145.00(11) . .
O5 Ce1 O2W 67.80(11) 7_575 .
O1W Ce1 O2W 17.82(11) . .
O4 Ce1 O2W 138.49(11) 7_565 .
O5 Ce1 O2W 105.16(12) 6_576 .
O8 Ce1 O4 147.14(6) 3_445 6_576
O3 Ce1 O4 94.43(6) 4_545 6_576
O1 Ce1 O4 84.86(5) . 6_576
O5 Ce1 O4 69.78(5) 7_575 6_576
O1W Ce1 O4 86.12(11) . 6_576
O4 Ce1 O4 125.98(4) 7_565 6_576
O5 Ce1 O4 55.69(5) 6_576 6_576
O2W Ce1 O4 68.80(11) . 6_576
O8 Ce1 P2 174.75(5) 3_445 6_576
O3 Ce1 P2 81.97(5) 4_545 6_576
O1 Ce1 P2 81.32(4) . 6_576
O5 Ce1 P2 96.95(4) 7_575 6_576
O1W Ce1 P2 102.76(11) . 6_576
O4 Ce1 P2 98.43(4) 7_565 6_576
O5 Ce1 P2 27.75(4) 6_576 6_576
O2W Ce1 P2 85.18(11) . 6_576
O4 Ce1 P2 28.11(3) 6_576 6_576
O2W O1W Ce1 90.2(5) . .
O2W O1W H1X 65.0(9) . .
Ce1 O1W H1X 125.3(16) . .
O2W O1W H1Y 63.4(9) . .
Ce1 O1W H1Y 101.0(16) . .
H1X O1W H1Y 108.3(12) . .
O2W O1W H2X 65.0(9) . .
Ce1 O1W H2X 125.3(16) . .
H1Y O1W H2X 108.3(12) . .
O2W O1W H2Y 63.4(9) . .
Ce1 O1W H2Y 101.0(16) . .
H1X O1W H2Y 108.3(12) . .
H2X O1W H2Y 108.3(12) . .
O1W O2W Ce1 71.9(5) . .
O1W O2W H1X 64.3(9) . .
Ce1 O2W H1X 114.2(15) . .
O1W O2W H1Y 65.9(9) . .
Ce1 O2W H1Y 93.3(16) . .
H1X O2W H1Y 109.4(13) . .
O1W O2W H2X 64.3(9) . .
Ce1 O2W H2X 114.2(15) . .
H1Y O2W H2X 109.4(13) . .
O1W O2W H2Y 65.9(9) . .
Ce1 O2W H2Y 93.3(16) . .
H1X O2W H2Y 109.4(13) . .
H2X O2W H2Y 109.4(13) . .
O3 P1 O1 115.73(10) . .
O3 P1 O2 109.26(11) . .
O1 P1 O2 107.97(10) . .
O3 P1 C1 110.26(11) . .
O1 P1 C1 108.16(11) . .
O2 P1 C1 104.90(12) . .
O5 P2 O4 107.83(9) . .
O5 P2 O6 109.66(9) . .
O4 P2 O6 112.44(10) . .
O5 P2 C8 107.30(11) . .
O4 P2 C8 111.99(11) . .
O6 P2 C8 107.50(11) . .
O5 P2 Ce1 52.10(6) . 6_575
O4 P2 Ce1 56.17(6) . 6_575
O6 P2 Ce1 133.36(8) . 6_575
C8 P2 Ce1 118.73(8) . 6_575
O8 P3 O9 113.41(10) . .
O8 P3 O7 107.31(11) . .
O9 P3 O7 111.61(11) . .
O8 P3 C9 109.77(12) . .
O9 P3 C9 108.72(12) . .
O7 P3 C9 105.73(11) . .
P1 O1 Ce1 132.33(10) . .
P1 O2 H2 109.5 . .
P1 O3 Ce1 149.95(11) . 4
P2 O4 Ce1 145.05(10) . 7_565
P2 O4 Ce1 95.72(8) . 6_575
Ce1 O4 Ce1 105.98(6) 7_565 6_575
P2 O5 Ce1 147.01(9) . 7_575
P2 O5 Ce1 100.15(8) . 6_575
Ce1 O5 Ce1 111.06(6) 7_575 6_575
P2 O6 H6 109.5 . .
P3 O7 H7 109.5 . .
P3 O8 Ce1 155.02(13) . 3
C2 C1 P1 115.82(18) . .
C2 C1 H1A 108.3 . .
P1 C1 H1A 108.3 . .
C2 C1 H1B 108.3 . .
P1 C1 H1B 108.3 . .
H1A C1 H1B 107.4 . .
C7 C2 C3 118.8(2) . .
C7 C2 C1 120.6(2) . .
C3 C2 C1 120.6(2) . .
C4 C3 C2 121.3(2) . .
C4 C3 H3 119.4 . .
C2 C3 H3 119.4 . .
C3 C4 C5 118.8(2) . .
C3 C4 C9 119.4(2) . .
C5 C4 C9 121.7(2) . .
C4 C5 C6 120.7(2) . .
C4 C5 H5 119.6 . .
C6 C5 H5 119.6 . .
C7 C6 C5 119.1(2) . .
C7 C6 C8 120.2(2) . .
C5 C6 C8 120.6(2) . .
C2 C7 C6 121.2(2) . .
C2 C7 H7A 119.4 . .
C6 C7 H7A 119.4 . .
C6 C8 P2 115.16(17) . .
C6 C8 H8A 108.5 . .
P2 C8 H8A 108.5 . .
C6 C8 H8B 108.5 . .
P2 C8 H8B 108.5 . .
H8A C8 H8B 107.5 . .
C4 C9 P3 110.24(18) . .
C4 C9 H9A 109.6 . .
P3 C9 H9A 109.6 . .
C4 C9 H9B 109.6 . .
P3 C9 H9B 109.6 . .
H9A C9 H9B 108.1 . .

loop_
_geom_bond_atom_site_label_1
_geom_bond_atom_site_label_2
_geom_bond_distance
_geom_bond_site_symmetry_2
Ce1 O8 2.3099(17) 3_445
Ce1 O3 2.4017(18) 4_545
Ce1 O1 2.4337(17) .
Ce1 O5 2.4786(16) 7_575
Ce1 O1W 2.525(4) .
Ce1 O4 2.5348(16) 7_565
Ce1 O5 2.5779(15) 6_576
Ce1 O2W 2.656(5) .
Ce1 O4 2.6847(16) 6_576
Ce1 P2 3.2158(6) 6_576
O1W O2W 0.813(5) .
O1W H1X 0.946(9) .
O1W H1Y 0.959(9) .
O1W H2X 0.946(9) .
O1W H2Y 0.959(9) .
O2W H1X 0.952(9) .
O2W H1Y 0.939(9) .
O2W H2X 0.952(9) .
O2W H2Y 0.939(9) .
P1 O3 1.4963(19) .
P1 O1 1.5059(17) .
P1 O2 1.5928(19) .
P1 C1 1.801(3) .
P2 O5 1.5213(17) .
P2 O4 1.5227(16) .
P2 O6 1.5552(17) .
P2 C8 1.799(3) .
P2 Ce1 3.2158(6) 6_575
P3 O8 1.5065(18) .
P3 O9 1.5217(19) .
P3 O7 1.564(2) .
P3 C9 1.803(3) .
O2 H2 0.8400 .
O3 Ce1 2.4017(18) 4
O4 Ce1 2.5348(16) 7_565
O4 Ce1 2.6847(16) 6_575
O5 Ce1 2.4786(16) 7_575
O5 Ce1 2.5779(15) 6_575
O6 H6 0.8400 .
O7 H7 0.8400 .
O8 Ce1 2.3099(17) 3
C1 C2 1.509(3) .
C1 H1A 0.9900 .
C1 H1B 0.9900 .
C2 C7 1.386(3) .
C2 C3 1.397(3) .
C3 C4 1.392(3) .
C3 H3 0.9500 .
C4 C5 1.396(3) .
C4 C9 1.517(3) .
C5 C6 1.397(3) .
C5 H5 0.9500 .
C6 C7 1.391(3) .
C6 C8 1.507(3) .
C7 H7A 0.9500 .
C8 H8A 0.9900 .
C8 H8B 0.9900 .
C9 H9A 0.9900 .
C9 H9B 0.9900 .
O3W O3W 1.327(9) 2_655

loop_
_geom_hbond_atom_site_label_D
_geom_hbond_atom_site_label_H
_geom_hbond_atom_site_label_A
_geom_hbond_distance_DH
_geom_hbond_distance_HA
_geom_hbond_distance_DA
_geom_hbond_angle_DHA
_geom_hbond_site_symmetry_A
O1W H1X O2 0.946(9) 1.930(11) 2.853(5) 164.6(19) 4
O2W H2X O2 0.952(9) 1.930(11) 2.732(5) 140.4(15) 4
O2 H2 O3W 0.84 1.78 2.579(4) 158.7 .
O2 H2 O3W 0.84 2.39 3.070(5) 139.0 2_655
O6 H6 O9 0.84 1.78 2.574(2) 158.2 5_675
O7 H7 O9 0.84 1.77 2.597(2) 167.2 5_675

loop_
_geom_torsion_atom_site_label_1
_geom_torsion_atom_site_label_2
_geom_torsion_atom_site_label_3
_geom_torsion_atom_site_label_4
_geom_torsion
_geom_torsion_site_symmetry_1
_geom_torsion_site_symmetry_4
O8 Ce1 O1W O2W -165.1(6) 3_445 .
O3 Ce1 O1W O2W 83.7(5) 4_545 .
O1 Ce1 O1W O2W -85.5(6) . .
O5 Ce1 O1W O2W -83.1(5) 7_575 .
O4 Ce1 O1W O2W 122.8(5) 7_565 .
O5 Ce1 O1W O2W 32.6(6) 6_576 .
O4 Ce1 O1W O2W -13.3(5) 6_576 .
P2 Ce1 O1W O2W 9.5(5) 6_576 .
O8 Ce1 O2W O1W 14.5(5) 3_445 .
O3 Ce1 O2W O1W -87.2(5) 4_545 .
O1 Ce1 O2W O1W 121.9(5) . .
O5 Ce1 O2W O1W 89.8(5) 7_575 .
O4 Ce1 O2W O1W -73.4(6) 7_565 .
O5 Ce1 O2W O1W -151.2(5) 6_576 .
O4 Ce1 O2W O1W 165.8(6) 6_576 .
P2 Ce1 O2W O1W -170.7(5) 6_576 .
O3 P1 O1 Ce1 -16.94(18) . .
O2 P1 O1 Ce1 105.82(14) . .
C1 P1 O1 Ce1 -141.17(14) . .
O8 Ce1 O1 P1 123.43(14) 3_445 .
O3 Ce1 O1 P1 -113.96(15) 4_545 .
O5 Ce1 O1 P1 46.69(13) 7_575 .
O1W Ce1 O1 P1 49.0(3) . .
O4 Ce1 O1 P1 -152.73(15) 7_565 .
O5 Ce1 O1 P1 -79.44(14) 6_576 .
O2W Ce1 O1 P1 16.9(3) . .
O4 Ce1 O1 P1 -23.57(13) 6_576 .
P2 Ce1 O1 P1 -51.66(13) 6_576 .
O1 P1 O3 Ce1 14.6(3) . 4
O2 P1 O3 Ce1 -107.4(2) . 4
C1 P1 O3 Ce1 137.8(2) . 4
O5 P2 O4 Ce1 121.66(16) . 7_565
O6 P2 O4 Ce1 0.7(2) . 7_565
C8 P2 O4 Ce1 -120.52(17) . 7_565
Ce1 P2 O4 Ce1 128.79(19) 6_575 7_565
O5 P2 O4 Ce1 -7.13(10) . 6_575
O6 P2 O4 Ce1 -128.13(9) . 6_575
C8 P2 O4 Ce1 110.69(10) . 6_575
O4 P2 O5 Ce1 168.60(16) . 7_575
O6 P2 O5 Ce1 -68.7(2) . 7_575
C8 P2 O5 Ce1 47.8(2) . 7_575
Ce1 P2 O5 Ce1 161.1(2) 6_575 7_575
O4 P2 O5 Ce1 7.51(10) . 6_575
O6 P2 O5 Ce1 130.23(9) . 6_575
C8 P2 O5 Ce1 -113.30(10) . 6_575
O9 P3 O8 Ce1 -45.0(3) . 3
O7 P3 O8 Ce1 -168.8(3) . 3
C9 P3 O8 Ce1 76.8(3) . 3
O3 P1 C1 C2 25.5(2) . .
O1 P1 C1 C2 152.92(18) . .
O2 P1 C1 C2 -92.0(2) . .
P1 C1 C2 C7 -129.3(2) . .
P1 C1 C2 C3 52.7(3) . .
C7 C2 C3 C4 -1.4(4) . .
C1 C2 C3 C4 176.6(2) . .
C2 C3 C4 C5 2.0(4) . .
C2 C3 C4 C9 -173.7(2) . .
C3 C4 C5 C6 -0.8(4) . .
C9 C4 C5 C6 174.7(2) . .
C4 C5 C6 C7 -0.8(4) . .
C4 C5 C6 C8 -177.9(2) . .
C3 C2 C7 C6 -0.2(4) . .
C1 C2 C7 C6 -178.2(2) . .
C5 C6 C7 C2 1.3(4) . .
C8 C6 C7 C2 178.4(2) . .
C7 C6 C8 P2 -79.9(3) . .
C5 C6 C8 P2 97.2(3) . .
O5 P2 C8 C6 -171.85(17) . .
O4 P2 C8 C6 70.0(2) . .
O6 P2 C8 C6 -54.0(2) . .
Ce1 P2 C8 C6 132.41(16) 6_575 .
C3 C4 C9 P3 79.6(3) . .
C5 C4 C9 P3 -95.8(3) . .
O8 P3 C9 C4 178.80(17) . .
O9 P3 C9 C4 -56.6(2) . .
O7 P3 C9 C4 63.3(2) . .
